data_7233761
loop_
_publ_author_name
'Erhart, Oliver'
'Georgiev, Peter A.'
'Krautscheid, Harald'

_publ_section_title
;
 Desolvation process in the flexible metal--organic framework
 [Cu(Me-4py-trz-ia)], adsorption of dihydrogen and related structure
 responses
;
_journal_issue 43
_journal_name_full CrystEngComm
_journal_page_first 6523
_journal_paper_doi 10.1039/C9CE00992B
_journal_volume 21
_journal_year 2019
_chemical_formula_sum 'C33 H24 Cu2 N8 O9'
_chemical_formula_weight 803.68
_space_group_crystal_system monoclinic
_space_group_IT_number 7
_space_group_name_Hall 'P -2yc'
_space_group_name_H-M_alt 'P 1 c 1'
_symmetry_space_group_name_Hall 'P -2yc'
_symmetry_space_group_name_H-M 'P 1 c 1'
_atom_sites_solution_hydrogens geom
_atom_sites_solution_primary direct
_atom_sites_solution_secondary difmap
_audit_creation_method SHELXL-2014/7
_audit_update_record
;
2019-07-22 deposited with the CCDC.    2019-09-09 downloaded from the CCDC.
;
_cell_angle_alpha 90
_cell_angle_beta 93.415(3)
_cell_angle_gamma 90
_cell_formula_units_Z 2
_cell_length_a 13.7136(4)
_cell_length_b 13.2270(5)
_cell_length_c 15.1795(5)
_cell_measurement_reflns_used 13916
_cell_measurement_temperature 150(2)
_cell_measurement_theta_max 70.92
_cell_measurement_theta_min 4.64
_cell_volume 2748.52(16)
_computing_cell_refinement 'STOE X-AREA'
_computing_data_collection 'STOE X-AREA'
_computing_data_reduction 'STOE X-AREA'
_computing_structure_refinement 'SHELXL-2014/7 (Sheldrick, 2014)'
_computing_structure_solution 'SHELXT-2014/5 (Sheldrick, 2014)'
_diffrn_ambient_temperature 150(2)
_diffrn_measured_fraction_theta_full 0.997
_diffrn_measured_fraction_theta_max 0.993
_diffrn_measurement_device_type 'STOE STADIVARI'
_diffrn_measurement_method 'rotation method, \w scans'
_diffrn_radiation_type CuK\a
_diffrn_radiation_wavelength 1.54186
_diffrn_reflns_av_R_equivalents 0.0493
_diffrn_reflns_av_unetI/netI 0.0624
_diffrn_reflns_Laue_measured_fraction_full 0.997
_diffrn_reflns_Laue_measured_fraction_max 0.993
_diffrn_reflns_limit_h_max 8
_diffrn_reflns_limit_h_min -16
_diffrn_reflns_limit_k_max 16
_diffrn_reflns_limit_k_min -13
_diffrn_reflns_limit_l_max 17
_diffrn_reflns_limit_l_min -18
_diffrn_reflns_number 24796
_diffrn_reflns_point_group_measured_fraction_full 0.997
_diffrn_reflns_point_group_measured_fraction_max 0.994
_diffrn_reflns_theta_full 67.686
_diffrn_reflns_theta_max 69.981
_diffrn_reflns_theta_min 4.437
_diffrn_source 'GeniX 3D HF Cu'
_exptl_absorpt_coefficient_mu 1.313
_exptl_absorpt_correction_T_max 0.9481
_exptl_absorpt_correction_T_min 0.4347
_exptl_absorpt_correction_type numerical
_exptl_absorpt_process_details
;
STOE X-Red32, absorption correction by Gaussian integration, analogous to
P. Coppens, "The Evaluation of Absorption and Extinction in Single-Crystal
Structure Analysis", published in: F. R. Ahmed (Editor), "Crystallographic
Computing", Munksgaard, Copenhagen (1970), 255 - 270.
Afterwards scaling of reflection intensities was performed within STOE LANA.
J. Koziskova, F. Hahn, J. Richter, J. Kozisek, 
Acta Chimica Slovaca, vol. 9, no. 2, 2016, pp. 136 - 140.
;
_exptl_crystal_colour blue
_exptl_crystal_density_diffrn 0.971
_exptl_crystal_description prism
_exptl_crystal_F_000 816
_exptl_crystal_size_max 0.104
_exptl_crystal_size_mid 0.074
_exptl_crystal_size_min 0.067
_refine_diff_density_max 0.470
_refine_diff_density_min -0.456
_refine_diff_density_rms 0.069
_refine_ls_abs_structure_details
;
 Refined as an inversion twin.
;
_refine_ls_abs_structure_Flack 0.41(6)
_refine_ls_extinction_method none
_refine_ls_goodness_of_fit_ref 0.963
_refine_ls_hydrogen_treatment constr
_refine_ls_matrix_type full
_refine_ls_number_parameters 473
_refine_ls_number_reflns 6716
_refine_ls_number_restraints 2
_refine_ls_restrained_S_all 0.963
_refine_ls_R_factor_all 0.0593
_refine_ls_R_factor_gt 0.0440
_refine_ls_shift/su_max 0.000
_refine_ls_shift/su_mean 0.000
_refine_ls_structure_factor_coef Fsqd
_refine_ls_weighting_details 'w=1/[\s^2^(Fo^2^)+(0.0668P)^2^] where P=(Fo^2^+2Fc^2^)/3'
_refine_ls_weighting_scheme calc
_refine_ls_wR_factor_gt 0.1121
_refine_ls_wR_factor_ref 0.1166
_reflns_Friedel_coverage 0.997
_reflns_Friedel_fraction_full 0.998
_reflns_Friedel_fraction_max 0.994
_reflns_number_gt 5142
_reflns_number_total 6716
_reflns_threshold_expression 'I > 2\s(I)'
_cod_data_source_file c9ce00992b2.cif
_cod_data_source_block phase-1c
_cod_depositor_comments 'Adding full bibliography for 7233759--7233763.cif.'
_cod_database_code 7233761
_shelx_shelxl_version_number 2014/7
_shelx_space_group_comment
;
The symmetry employed for this shelxl refinement is uniquely defined
by the following loop, which should always be used as a source of
symmetry information in preference to the above space-group names.
They are only intended as comments.
;
_shelx_estimated_absorpt_t_min 0.876
_shelx_estimated_absorpt_t_max 0.917

loop_
_space_group_symop_operation_xyz
'x, y, z'
'x, -y, z+1/2'

loop_
_atom_site_label
_atom_site_type_symbol
_atom_site_fract_x
_atom_site_fract_y
_atom_site_fract_z
_atom_site_U_iso_or_equiv
_atom_site_adp_type
_atom_site_occupancy
_atom_site_site_symmetry_order
_atom_site_calc_flag
_atom_site_refinement_flags_posn
_atom_site_refinement_flags_adp
C1 C 0.3742(9) 0.7508(6) 0.1392(9) 0.046(3) Uani 1 1 d . .
C2 C 0.2919(5) 0.6904(5) 0.1863(5) 0.0253(15) Uani 1 1 d . .
C3 C 0.2647(5) 0.5970(4) 0.1578(4) 0.0229(14) Uani 1 1 d . .
H3 H 0.2984 0.5665 0.1118 0.027 Uiso 1 1 calc R U
C4 C 0.1900(5) 0.5453(4) 0.1933(4) 0.0167(13) Uani 1 1 d . .
C5 C 0.1401(5) 0.5911(4) 0.2633(4) 0.0202(13) Uani 1 1 d . .
H5 H 0.0875 0.5566 0.2881 0.024 Uiso 1 1 calc R U
C6 C 0.1675(5) 0.6828(4) 0.2941(4) 0.0199(13) Uani 1 1 d . .
C7 C 0.2432(6) 0.7341(5) 0.2576(5) 0.0200(15) Uani 1 1 d . .
H7 H 0.2628 0.7985 0.2800 0.024 Uiso 1 1 calc R U
C8 C 0.1175(6) 0.7284(6) 0.3668(6) 0.0248(18) Uani 1 1 d . .
C9 C 0.0352(6) 0.5054(4) 0.0469(5) 0.0329(18) Uani 1 1 d . .
H9A H -0.0280 0.4763 0.0271 0.049 Uiso 1 1 calc R U
H9B H 0.0697 0.5273 -0.0045 0.049 Uiso 1 1 calc R U
H9C H 0.0249 0.5635 0.0852 0.049 Uiso 1 1 calc R U
C10 C 0.0942(5) 0.4285(4) 0.0963(5) 0.0220(14) Uani 1 1 d . .
C11 C 0.1961(5) 0.3551(5) 0.1882(5) 0.0235(15) Uani 1 1 d . .
C12 C 0.2688(5) 0.3312(5) 0.2635(5) 0.0203(14) Uani 1 1 d . .
C13 C 0.2837(6) 0.3903(5) 0.3370(5) 0.0320(17) Uani 1 1 d . .
H13 H 0.2475 0.4509 0.3428 0.038 Uiso 1 1 calc R U
C14 C 0.3519(5) 0.3612(5) 0.4031(5) 0.0279(16) Uani 1 1 d . .
H14 H 0.3609 0.4022 0.4543 0.033 Uiso 1 1 calc R U
C15 C 0.3906(5) 0.2219(6) 0.3266(5) 0.0283(15) Uani 1 1 d . .
H15 H 0.4295 0.1632 0.3202 0.034 Uiso 1 1 calc R U
C16 C 0.3199(7) 0.2470(5) 0.2620(6) 0.029(2) Uani 1 1 d . .
H16 H 0.3075 0.2016 0.2142 0.035 Uiso 1 1 calc R U
C17 C 0.6420(7) -0.2461(4) 0.8665(7) 0.023(2) Uani 1 1 d . .
C18 C 0.7194(5) -0.1914(5) 0.8219(5) 0.0249(15) Uani 1 1 d . .
C19 C 0.7440(5) -0.0910(4) 0.8490(5) 0.0220(14) Uani 1 1 d . .
H19 H 0.7111 -0.0579 0.8941 0.026 Uiso 1 1 calc R U
C20 C 0.8202(5) -0.0426(4) 0.8050(4) 0.0195(13) Uani 1 1 d . .
C21 C 0.8676(5) -0.0876(4) 0.7405(5) 0.0230(14) Uani 1 1 d . .
H21 H 0.9193 -0.0538 0.7138 0.028 Uiso 1 1 calc R U
C22 C 0.8389(5) -0.1866(4) 0.7129(4) 0.0193(13) Uani 1 1 d . .
C23 C 0.7664(6) -0.2378(5) 0.7560(5) 0.0212(17) Uani 1 1 d . .
H23 H 0.7498 -0.3052 0.7395 0.025 Uiso 1 1 calc R U
C24 C 0.8853(7) -0.2353(6) 0.6335(6) 0.0241(18) Uani 1 1 d . .
C25 C 0.9682(5) 0.0004(5) 0.9556(5) 0.0288(16) Uani 1 1 d . .
H25A H 1.0356 -0.0017 0.9375 0.043 Uiso 1 1 calc R U
H25B H 0.9374 -0.0656 0.9450 0.043 Uiso 1 1 calc R U
H25C H 0.9683 0.0169 1.0185 0.043 Uiso 1 1 calc R U
C26 C 0.9122(5) 0.0796(4) 0.9032(4) 0.0182(13) Uani 1 1 d . .
C27 C 0.8111(5) 0.1489(4) 0.8030(4) 0.0190(14) Uani 1 1 d . .
C28 C 0.7368(6) 0.1670(4) 0.7342(5) 0.0244(15) Uani 1 1 d . .
C29 C 0.7248(5) 0.1022(5) 0.6603(5) 0.0267(15) Uani 1 1 d . .
H29 H 0.7641 0.0434 0.6563 0.032 Uiso 1 1 calc R U
C30 C 0.6570(5) 0.1251(5) 0.5957(5) 0.0279(15) Uani 1 1 d . .
H30 H 0.6474 0.0793 0.5478 0.034 Uiso 1 1 calc R U
C31 C 0.6158(7) 0.2774(7) 0.6652(6) 0.042(2) Uani 1 1 d . .
H31 H 0.5826 0.3405 0.6633 0.050 Uiso 1 1 calc R U
C32 C 0.6778(7) 0.2559(6) 0.7391(7) 0.042(3) Uani 1 1 d . .
H32 H 0.6808 0.2981 0.7899 0.050 Uiso 1 1 calc R U
Cu1 Cu 0.49629(11) 0.23286(6) 0.49936(9) 0.0230(2) Uani 1 1 d . .
Cu2 Cu -0.00007(12) 0.25328(6) 0.00021(11) 0.01575(16) Uani 1 1 d . .
N1 N 0.1621(4) 0.4461(4) 0.1636(4) 0.0217(12) Uani 1 1 d . .
N2 N 0.0897(4) 0.3301(4) 0.0825(4) 0.0223(12) Uani 1 1 d . .
N3 N 0.1557(4) 0.2845(4) 0.1419(4) 0.0241(12) Uani 1 1 d . .
N4 N 0.4043(4) 0.2796(5) 0.3975(4) 0.0247(12) Uani 1 1 d . .
N5 N 0.8476(4) 0.0555(3) 0.8340(3) 0.0169(11) Uani 1 1 d . .
N6 N 0.9148(4) 0.1758(3) 0.9156(4) 0.0198(12) Uani 1 1 d . .
N7 N 0.8527(4) 0.2257(5) 0.8535(4) 0.0211(11) Uani 1 1 d . .
N8 N 0.6000(4) 0.2129(5) 0.5955(4) 0.0279(13) Uani 1 1 d . .
O1 O 0.4072(3) 0.7071(4) 0.0792(3) 0.0282(10) Uani 1 1 d . .
O2 O 0.3958(5) 0.8358(4) 0.1763(4) 0.0515(16) Uani 1 1 d . .
O3 O 0.0537(4) 0.6730(3) 0.4031(3) 0.0245(11) Uani 1 1 d . .
O4 O 0.1386(4) 0.8175(3) 0.3952(4) 0.0314(12) Uani 1 1 d . .
O5 O 0.5882(3) -0.1858(3) 0.9165(3) 0.0261(11) Uani 1 1 d . .
O6 O 0.6317(4) -0.3374(4) 0.8652(4) 0.0509(16) Uani 1 1 d . .
O7 O 0.9476(3) -0.1785(3) 0.5966(3) 0.0194(9) Uani 1 1 d . .
O8 O 0.8656(4) -0.3227(4) 0.6132(4) 0.0326(13) Uani 1 1 d . .
C33 C 0.3460(8) 0.0295(10) 0.4825(7) 0.096(5) Uani 1 1 d . .
H33A H 0.3495 -0.0445 0.4827 0.144 Uiso 1 1 calc R U
H33B H 0.3076 0.0522 0.5312 0.144 Uiso 1 1 calc R U
H33C H 0.3147 0.0526 0.4264 0.144 Uiso 1 1 calc R U
O9 O 0.4361(4) 0.0678(4) 0.4924(4) 0.0435(12) Uani 1 1 d . .
H9 H 0.4771 0.0219 0.4850 0.065 Uiso 1 1 calc R U

loop_
_atom_site_aniso_label
_atom_site_aniso_U_11
_atom_site_aniso_U_22
_atom_site_aniso_U_33
_atom_site_aniso_U_23
_atom_site_aniso_U_13
_atom_site_aniso_U_12
C1 0.032(5) 0.044(6) 0.060(8) -0.010(4) 0.001(5) -0.018(4)
C2 0.026(4) 0.026(3) 0.024(4) -0.001(2) 0.004(3) -0.008(3)
C3 0.029(4) 0.027(3) 0.014(3) -0.002(2) 0.007(3) 0.002(3)
C4 0.017(3) 0.016(3) 0.017(3) -0.001(2) 0.001(3) -0.001(2)
C5 0.020(3) 0.022(3) 0.020(4) 0.007(2) 0.005(3) -0.002(2)
C6 0.022(3) 0.021(3) 0.017(3) 0.004(2) 0.001(3) -0.001(3)
C7 0.019(3) 0.019(3) 0.022(4) 0.009(3) -0.002(3) -0.002(3)
C8 0.014(4) 0.021(3) 0.039(5) -0.012(4) -0.003(3) 0.002(3)
C9 0.045(5) 0.017(3) 0.034(4) -0.005(3) -0.017(4) 0.000(3)
C10 0.028(4) 0.015(3) 0.024(4) 0.007(2) 0.006(3) -0.002(3)
C11 0.017(3) 0.027(3) 0.027(4) 0.001(3) 0.001(3) -0.002(2)
C12 0.012(3) 0.022(3) 0.026(4) 0.002(2) -0.003(3) -0.002(2)
C13 0.029(4) 0.033(4) 0.032(4) -0.003(3) -0.009(3) 0.011(3)
C14 0.032(4) 0.028(3) 0.023(4) -0.004(3) -0.004(3) 0.010(3)
C15 0.018(3) 0.037(3) 0.029(4) 0.002(3) -0.002(3) 0.008(3)
C16 0.041(5) 0.023(4) 0.022(5) 0.005(2) -0.006(4) -0.003(3)
C17 0.026(4) 0.015(4) 0.031(4) 0.006(2) 0.010(3) -0.002(3)
C18 0.014(3) 0.025(3) 0.036(4) 0.006(3) -0.001(3) 0.004(2)
C19 0.013(3) 0.027(3) 0.025(4) -0.002(2) -0.005(3) -0.002(2)
C20 0.022(3) 0.018(3) 0.018(3) 0.005(2) -0.005(3) -0.004(2)
C21 0.014(3) 0.027(3) 0.027(4) -0.003(3) -0.008(3) 0.004(2)
C22 0.016(3) 0.020(3) 0.022(4) 0.000(2) -0.003(3) 0.002(2)
C23 0.034(5) 0.011(3) 0.019(4) -0.009(2) -0.002(3) -0.002(3)
C24 0.027(4) 0.027(4) 0.019(4) 0.007(3) 0.004(3) 0.008(4)
C25 0.032(4) 0.026(3) 0.027(4) 0.004(3) -0.008(3) 0.005(3)
C26 0.017(3) 0.023(3) 0.014(3) -0.001(2) -0.004(3) 0.000(2)
C27 0.030(4) 0.016(3) 0.011(3) 0.001(2) 0.001(3) -0.003(2)
C28 0.031(4) 0.015(3) 0.026(4) -0.002(2) -0.008(3) 0.000(3)
C29 0.030(4) 0.021(3) 0.028(4) 0.000(3) -0.001(3) 0.009(3)
C30 0.034(4) 0.032(3) 0.017(4) -0.006(3) -0.001(3) 0.002(3)
C31 0.045(5) 0.028(4) 0.051(6) 0.001(4) -0.006(4) 0.014(4)
C32 0.026(5) 0.051(6) 0.046(7) -0.012(4) -0.014(5) 0.019(4)
Cu1 0.0188(4) 0.0310(5) 0.0194(4) 0.0034(6) 0.0009(3) 0.0090(6)
Cu2 0.0181(3) 0.0144(3) 0.0145(3) 0.0012(3) -0.0010(2) -0.0014(4)
N1 0.019(3) 0.026(3) 0.021(3) -0.005(2) 0.003(2) -0.001(2)
N2 0.027(3) 0.023(3) 0.016(3) 0.001(2) -0.005(2) -0.002(2)
N3 0.037(3) 0.010(2) 0.024(3) 0.003(2) -0.005(2) 0.004(3)
N4 0.018(3) 0.028(3) 0.028(3) -0.003(3) -0.001(2) 0.001(3)
N5 0.018(3) 0.015(2) 0.017(3) -0.0005(19) -0.003(2) 0.002(2)
N6 0.017(3) 0.016(2) 0.025(3) 0.006(2) -0.001(2) -0.003(2)
N7 0.014(3) 0.030(3) 0.019(3) -0.003(2) -0.005(2) -0.007(2)
N8 0.017(3) 0.044(4) 0.022(3) 0.001(3) -0.001(2) 0.014(3)
O1 0.025(2) 0.035(2) 0.025(3) -0.012(2) 0.004(2) -0.003(2)
O2 0.069(4) 0.043(3) 0.045(3) -0.014(2) 0.023(3) -0.030(3)
O3 0.029(3) 0.017(2) 0.027(3) 0.0063(17) 0.004(2) 0.0001(19)
O4 0.035(3) 0.023(2) 0.037(3) -0.011(2) 0.008(2) -0.001(2)
O5 0.023(3) 0.030(2) 0.026(3) -0.0019(18) 0.005(2) -0.0121(18)
O6 0.056(4) 0.029(3) 0.071(4) -0.011(3) 0.031(3) -0.010(2)
O7 0.021(2) 0.021(2) 0.016(2) -0.0030(16) 0.0030(18) 0.0011(17)
O8 0.031(3) 0.030(3) 0.037(3) -0.013(2) 0.003(2) -0.006(2)
C33 0.080(8) 0.150(12) 0.057(7) 0.041(7) -0.016(6) -0.059(8)
O9 0.037(3) 0.049(3) 0.045(3) 0.004(2) 0.003(2) 0.002(2)

loop_
_atom_type_symbol
_atom_type_description
_atom_type_scat_dispersion_real
_atom_type_scat_dispersion_imag
_atom_type_scat_source
C C 0.0181 0.0091 'International Tables Vol C Tables 4.2.6.8 and 6.1.1.4'
H H 0.0000 0.0000 'International Tables Vol C Tables 4.2.6.8 and 6.1.1.4'
Cu Cu -1.9646 0.5888 'International Tables Vol C Tables 4.2.6.8 and 6.1.1.4'
N N 0.0311 0.0180 'International Tables Vol C Tables 4.2.6.8 and 6.1.1.4'
O O 0.0492 0.0322 'International Tables Vol C Tables 4.2.6.8 and 6.1.1.4'

loop_
_geom_angle_atom_site_label_1
_geom_angle_atom_site_label_2
_geom_angle_atom_site_label_3
_geom_angle
_geom_angle_site_symmetry_1
_geom_angle_site_symmetry_3
O1 C1 O2 132.2(11) . .
O1 C1 C2 114.4(7) . .
O2 C1 C2 113.3(10) . .
C3 C2 C7 118.6(6) . .
C3 C2 C1 120.4(7) . .
C7 C2 C1 121.0(6) . .
C2 C3 C4 121.9(6) . .
C3 C4 N1 121.8(6) . .
C3 C4 C5 118.8(5) . .
N1 C4 C5 119.3(5) . .
C6 C5 C4 120.2(6) . .
C5 C6 C7 120.2(7) . .
C5 C6 C8 120.0(6) . .
C7 C6 C8 119.8(6) . .
C6 C7 C2 120.1(7) . .
O4 C8 O3 121.6(8) . .
O4 C8 C6 121.7(8) . .
O3 C8 C6 116.6(7) . .
N2 C10 N1 108.1(6) . .
N2 C10 C9 125.5(6) . .
N1 C10 C9 126.4(5) . .
N3 C11 N1 111.8(6) . .
N3 C11 C12 120.8(6) . .
N1 C11 C12 127.3(6) . .
C16 C12 C13 116.3(7) . .
C16 C12 C11 119.6(7) . .
C13 C12 C11 124.1(6) . .
C12 C13 C14 119.6(6) . .
N4 C14 C13 122.3(7) . .
N4 C15 C16 119.9(7) . .
C12 C16 C15 123.0(8) . .
O6 C17 O5 122.0(8) . .
O6 C17 C18 124.2(8) . .
O5 C17 C18 113.6(5) . .
C23 C18 C19 121.0(6) . .
C23 C18 C17 119.9(6) . .
C19 C18 C17 119.1(6) . .
C18 C19 C20 116.9(6) . .
C21 C20 N5 120.1(6) . .
C21 C20 C19 122.7(6) . .
N5 C20 C19 117.1(6) . .
C20 C21 C22 119.0(6) . .
C23 C22 C21 120.0(6) . .
C23 C22 C24 120.2(6) . .
C21 C22 C24 119.8(6) . .
C18 C23 C22 120.3(6) . .
O8 C24 O7 125.6(9) . .
O8 C24 C22 120.0(8) . .
O7 C24 C22 114.3(6) . .
N6 C26 N5 110.7(5) . .
N6 C26 C25 127.2(6) . .
N5 C26 C25 122.1(5) . .
N7 C27 N5 109.5(6) . .
N7 C27 C28 122.4(6) . .
N5 C27 C28 127.9(5) . .
C29 C28 C32 120.0(7) . .
C29 C28 C27 121.4(6) . .
C32 C28 C27 118.5(7) . .
C30 C29 C28 119.0(6) . .
C29 C30 N8 123.4(6) . .
N8 C31 C32 123.8(8) . .
C31 C32 C28 116.4(8) . .
O5 Cu1 O1 174.6(2) 2_554 2_565
O5 Cu1 N8 88.2(2) 2_554 .
O1 Cu1 N8 92.6(2) 2_565 .
O5 Cu1 N4 90.1(2) 2_554 .
O1 Cu1 N4 88.0(2) 2_565 .
N8 Cu1 N4 168.6(3) . .
O5 Cu1 O9 84.95(19) 2_554 .
O1 Cu1 O9 100.2(2) 2_565 .
N8 Cu1 O9 98.3(2) . .
N4 Cu1 O9 92.8(2) . .
O7 Cu2 O3 179.3(2) 2_454 2_564
O7 Cu2 N6 89.7(2) 2_454 1_454
O3 Cu2 N6 90.2(2) 2_564 1_454
O7 Cu2 N2 91.7(2) 2_454 .
O3 Cu2 N2 88.4(2) 2_564 .
N6 Cu2 N2 177.8(3) 1_454 .
C11 N1 C10 105.5(5) . .
C11 N1 C4 130.9(6) . .
C10 N1 C4 123.4(5) . .
C10 N2 N3 107.8(5) . .
C10 N2 Cu2 128.9(5) . .
N3 N2 Cu2 123.2(4) . .
C11 N3 N2 106.7(5) . .
C14 N4 C15 118.6(6) . .
C14 N4 Cu1 121.5(5) . .
C15 N4 Cu1 119.7(5) . .
C26 N5 C27 104.7(5) . .
C26 N5 C20 126.8(5) . .
C27 N5 C20 128.3(5) . .
C26 N6 N7 111.0(5) . .
C26 N6 Cu2 128.3(4) . 1_656
N7 N6 Cu2 120.5(4) . 1_656
C27 N7 N6 104.1(5) . .
C31 N8 C30 117.0(6) . .
C31 N8 Cu1 123.9(5) . .
C30 N8 Cu1 119.0(5) . .
C1 O1 Cu1 124.1(6) . 2_564
C8 O3 Cu2 109.6(5) . 2_565
C17 O5 Cu1 125.1(4) . 2
C24 O7 Cu2 108.4(4) . 2_655
C33 O9 Cu1 133.0(7) . .

loop_
_geom_bond_atom_site_label_1
_geom_bond_atom_site_label_2
_geom_bond_distance
_geom_bond_site_symmetry_2
C1 O1 1.192(13) .
C1 O2 1.283(10) .
C1 C2 1.586(13) .
C2 C3 1.354(9) .
C2 C7 1.427(12) .
C3 C4 1.369(9) .
C4 N1 1.431(7) .
C4 C5 1.432(9) .
C5 C6 1.346(9) .
C6 C7 1.383(10) .
C6 C8 1.464(11) .
C8 O4 1.282(8) .
C8 O3 1.290(10) .
C9 C10 1.476(9) .
C10 N2 1.319(8) .
C10 N1 1.361(9) .
C11 N3 1.275(8) .
C11 N1 1.337(8) .
C11 C12 1.504(9) .
C12 C16 1.317(9) .
C12 C13 1.368(10) .
C13 C14 1.384(10) .
C14 N4 1.302(9) .
C15 N4 1.324(10) .
C15 C16 1.379(11) .
C17 O6 1.217(7) .
C17 O5 1.350(10) .
C17 C18 1.481(11) .
C18 C23 1.368(11) .
C18 C19 1.425(9) .
C19 C20 1.425(9) .
C20 C21 1.346(9) .
C20 N5 1.414(7) .
C21 C22 1.423(8) .
C22 C23 1.397(10) .
C22 C24 1.537(11) .
C24 O8 1.222(8) .
C24 O7 1.291(10) .
C25 C26 1.499(8) .
C26 N6 1.286(7) .
C26 N5 1.370(8) .
C27 N7 1.376(8) .
C27 N5 1.404(7) .
C27 C28 1.435(9) .
C28 C29 1.413(9) .
C28 C32 1.432(10) .
C29 C30 1.344(10) .
C30 N8 1.400(9) .
C31 N8 1.366(11) .
C31 C32 1.396(13) .
Cu1 O5 1.935(5) 2_554
Cu1 O1 1.942(5) 2_565
Cu1 N8 1.994(6) .
Cu1 N4 2.032(6) .
Cu1 O9 2.334(5) .
Cu2 O7 1.939(4) 2_454
Cu2 O3 1.948(5) 2_564
Cu2 N6 1.971(6) 1_454
Cu2 N2 1.981(6) .
N2 N3 1.378(7) .
N6 N7 1.397(7) .
N6 Cu2 1.971(6) 1_656
O1 Cu1 1.942(5) 2_564
O3 Cu2 1.948(5) 2_565
O5 Cu1 1.935(5) 2
O7 Cu2 1.939(4) 2_655
C33 O9 1.336(10) .
